data_7121623
loop_
_publ_author_name
'Nguyen, Thi Le Nhon'
'Incerti-Pradillos, Celia A'
'Lewis, William'
'Lam, Hon Wai'

_publ_section_title
;
 Enantioselective nickel-catalyzed arylative intramolecular
 1,4-allylations.
;
_journal_issue 44
_journal_name_full 'Chemical communications (Cambridge, England)'
_journal_page_first 5622
_journal_page_last 5625
_journal_paper_doi 10.1039/c8cc03204a
_journal_volume 54
_journal_year 2018
_chemical_absolute_configuration ad
_chemical_formula_moiety 'C25 H27 N O3 S'
_chemical_formula_sum 'C25 H27 N O3 S'
_chemical_formula_weight 421.53
_space_group_crystal_system orthorhombic
_space_group_IT_number 19
_space_group_name_Hall 'P 2ac 2ab'
_space_group_name_H-M_alt 'P 21 21 21'
_symmetry_space_group_name_Hall 'P 2ac 2ab'
_symmetry_space_group_name_H-M 'P 21 21 21'
_atom_sites_solution_hydrogens geom
_atom_sites_solution_primary iterative
_audit_creation_date 2017-08-24
_audit_creation_method
;
Olex2 1.2
(compiled 2017.08.10 svn.r3458 for OlexSys, GUI svn.r5381)
;
_audit_update_record
;
2017-11-10 deposited with the CCDC.
2018-05-09 downloaded from the CCDC.
;
_cell_angle_alpha 90
_cell_angle_beta 90
_cell_angle_gamma 90
_cell_formula_units_Z 4
_cell_length_a 7.9770(5)
_cell_length_b 15.2993(8)
_cell_length_c 18.0186(11)
_cell_measurement_reflns_used 4612
_cell_measurement_temperature 120(2)
_cell_measurement_theta_max 73.4880
_cell_measurement_theta_min 5.5050
_cell_volume 2199.0(2)
_computing_cell_refinement 'CrysAlisPro 1.171.38.43 (Rigaku OD, 2015)'
_computing_data_collection 'CrysAlisPro 1.171.38.43 (Rigaku OD, 2015)'
_computing_data_reduction 'CrysAlisPro 1.171.38.43 (Rigaku OD, 2015)'
_computing_molecular_graphics 'Olex2 (Dolomanov et al., 2009)'
_computing_publication_material 'Olex2 (Dolomanov et al., 2009)'
_computing_structure_refinement 'ShelXL (Sheldrick, 2015)'
_computing_structure_solution 'olex2.solve (Bourhis et al., 2015)'
_diffrn_ambient_environment N~2~
_diffrn_ambient_temperature 120(2)
_diffrn_crystal_treatment 'flash frozen in gaseous N2'
_diffrn_detector 'CCD area detector'
_diffrn_detector_area_resol_mean 5.2349
_diffrn_detector_type 'Agilent Diffraction Atlas S2 detector'
_diffrn_measured_fraction_theta_full 0.998
_diffrn_measured_fraction_theta_max 0.980
_diffrn_measurement_details
;
List of Runs (angles in degrees, time in seconds):

  # Type    Start    End  Width  t~exp~   \w     \q     \k     \f   Frames
#--------------------------------------------------------------------------
  1  \w    -13.00  65.00   2.00    2.00    --   42.83 -57.00 -60.00   39
  2  \w     37.00  91.00   2.00    2.00    --  104.50 -30.00 -60.00   27
  3  \w     82.00 172.00   2.00    2.00    --  104.50  30.00-120.00   45
  4  \w     55.00  83.00   2.00    2.00    --  104.50 -30.00 -30.00   14
  5  \w     47.00  85.00   2.00    2.00    --  104.50 -94.00  30.00   19
  6  \w     40.00 120.00   2.00    2.00    --  104.50-125.00 120.00   40
  7  \w     35.00  73.00   2.00    2.00    --  104.50 -30.00  90.00   19
  8  \w     26.00 108.00   2.00    2.00    --  104.50 -94.00 -60.00   41
  9  \w    -96.00 -68.00   2.00    2.00    --  -38.50 138.00 -57.00   14
 10  \w    -93.00 -13.00   2.00    2.00    --  -38.50 -57.00  90.00   40
;
_diffrn_measurement_device '\k-geometry diffractometer'
_diffrn_measurement_device_type 'SuperNova, Atlas'
_diffrn_measurement_method '\w scans'
_diffrn_measurement_specimen_support 'MiTeGen micromount'
_diffrn_orient_matrix_type 'CrysAlisPro convention (1999,Acta A55,543-557)'
_diffrn_orient_matrix_UB_11 0.1925108000
_diffrn_orient_matrix_UB_12 0.0059715000
_diffrn_orient_matrix_UB_13 -0.0019379000
_diffrn_orient_matrix_UB_21 0.0049720000
_diffrn_orient_matrix_UB_22 -0.0022947000
_diffrn_orient_matrix_UB_23 0.0854543000
_diffrn_orient_matrix_UB_31 0.0112871000
_diffrn_orient_matrix_UB_32 -0.1005865000
_diffrn_orient_matrix_UB_33 -0.0021421000
_diffrn_radiation_collimation 'focusing mirrors'
_diffrn_radiation_monochromator mirror
_diffrn_radiation_probe x-ray
_diffrn_radiation_type CuK\a
_diffrn_radiation_wavelength 1.54184
_diffrn_radiation_wavelength_determination fundamental
_diffrn_reflns_av_R_equivalents 0.0258
_diffrn_reflns_av_unetI/netI 0.0314
_diffrn_reflns_Laue_measured_fraction_full 0.998
_diffrn_reflns_Laue_measured_fraction_max 0.980
_diffrn_reflns_limit_h_max 9
_diffrn_reflns_limit_h_min -8
_diffrn_reflns_limit_k_max 12
_diffrn_reflns_limit_k_min -18
_diffrn_reflns_limit_l_max 22
_diffrn_reflns_limit_l_min -22
_diffrn_reflns_number 8213
_diffrn_reflns_point_group_measured_fraction_full 0.997
_diffrn_reflns_point_group_measured_fraction_max 0.966
_diffrn_reflns_theta_full 67.684
_diffrn_reflns_theta_max 73.602
_diffrn_reflns_theta_min 3.790
_diffrn_source 'microfocus sealed tube'
_diffrn_source_current 0.8
_diffrn_source_power 0.04
_diffrn_source_target Cu
_diffrn_source_type 'Agilent Diffraction microfocus tube'
_diffrn_source_voltage 50
_exptl_absorpt_coefficient_mu 1.513
_exptl_absorpt_correction_T_max 0.707
_exptl_absorpt_correction_T_min 0.529
_exptl_absorpt_correction_type gaussian
_exptl_absorpt_process_details
;
CrysAlisPro 1.171.38.43 (Rigaku Oxford Diffraction, 2015)
Numerical absorption correction based on gaussian integration over
            a multifaceted crystal model
Empirical absorption correction using spherical harmonics,
 implemented in SCALE3 ABSPACK scaling algorithm.
;
_exptl_crystal_colour 'clear colourless'
_exptl_crystal_colour_lustre clear
_exptl_crystal_colour_primary colourless
_exptl_crystal_density_diffrn 1.273
_exptl_crystal_description block
_exptl_crystal_F_000 896
_exptl_crystal_recrystallization_method
'slow diffusion of petroleum ether vapor into an ethyl acetate solution of the compound'
_exptl_crystal_size_max 0.641
_exptl_crystal_size_mid 0.399
_exptl_crystal_size_min 0.267
_refine_diff_density_max 0.278
_refine_diff_density_min -0.361
_refine_diff_density_rms 0.048
_refine_ls_abs_structure_details
;
 Flack x determined using 1689 quotients [(I+)-(I-)]/[(I+)+(I-)]
 (Parsons, Flack and Wagner, Acta Cryst. B69 (2013) 249-259).
;
_refine_ls_abs_structure_Flack 0.008(10)
_refine_ls_extinction_coef 0.0034(5)
_refine_ls_extinction_expression Fc^*^=kFc[1+0.001xFc^2^\l^3^/sin(2\q)]^-1/4^
_refine_ls_extinction_method 'SHELXL-2017/1 (Sheldrick 2017)'
_refine_ls_goodness_of_fit_ref 1.042
_refine_ls_hydrogen_treatment constr
_refine_ls_matrix_type full
_refine_ls_number_parameters 274
_refine_ls_number_reflns 4284
_refine_ls_number_restraints 0
_refine_ls_restrained_S_all 1.042
_refine_ls_R_factor_all 0.0369
_refine_ls_R_factor_gt 0.0358
_refine_ls_shift/su_max 0.000
_refine_ls_shift/su_mean 0.000
_refine_ls_structure_factor_coef Fsqd
_refine_ls_weighting_details 'w=1/[\s^2^(Fo^2^)+(0.0616P)^2^+0.2640P] where P=(Fo^2^+2Fc^2^)/3'
_refine_ls_weighting_scheme calc
_refine_ls_wR_factor_gt 0.0949
_refine_ls_wR_factor_ref 0.0959
_reflns_Friedel_coverage 0.725
_reflns_Friedel_fraction_full 0.995
_reflns_Friedel_fraction_max 0.947
_reflns_number_gt 4173
_reflns_number_total 4284
_reflns_threshold_expression 'I > 2\s(I)'
_cod_data_source_file c8cc03204a2.cif
_cod_data_source_block tlnnlf
_cod_depositor_comments 'Adding full bibliography for 7121617--7121623.cif.'
_cod_database_code 7121623
_nottingham_internal_coll_name TLNNLF
_nottingham_internal_coll_number 16578
_nottingham_internal_coll_client TLNN/HWL
_nottingham_internal_coll_type custom
_nottingham_internal_coll_frame_method 'ofand \w scans'
_nottingham_internal_coll_frame_time 'degrees,, 2.00'
_nottingham_internal_coll_frame_width 'in, 2.00'
_nottingham_internal_coll_user pczwl
_nottingham_internal_coll_date 20/10/2016
_nottingham_internal_coll_location NOTTS
_nottingham_internal_coll_instrument 'GVB, PL13110001'
_nottingham_internal_process_date 07/11/2016
_nottingham_internal_process_user pczwl
_nottingham_internal_solution_date 15/11/2016
_nottingham_internal_solution_user pczwl
_nottingham_internal_refinement_date 2/2/2017
_nottingham_internal_refinement_user pczwl
_nottingham_internal_validation_date 24/8/2017
_nottingham_internal_validation_user pczwl
_nottingham_internal_archive_date 24/8/2017
_shelx_shelxl_version_number 2017/1
_chemical_oxdiff_formula 'C25 H27 N O3 S'
_chemical_oxdiff_usercomment 'TLNNLF #16578 GVB-1185 IN FOMBLIN FILM ON MICROMOUNT FOR TLNN/HWL'
_shelx_space_group_comment
;
The symmetry employed for this shelxl refinement is uniquely defined
by the following loop, which should always be used as a source of
symmetry information in preference to the above space-group names.
They are only intended as comments.
;
_reflns_odcompleteness_completeness 99.74
_reflns_odcompleteness_iscentric 1
_reflns_odcompleteness_theta 67.13
_olex2_refinement_description
;
1. Fixed Uiso
 At 1.2 times of:
  All C(H) groups, All C(H,H) groups
 At 1.5 times of:
  All C(H,H,H) groups
2.a Ternary CH refined with riding coordinates:
 C4(H4), C5(H5)
2.b Secondary CH2 refined with riding coordinates:
 C6(H6A,H6B), C10(H10A,H10B), C12(H12A,H12B)
2.c Aromatic/amide H refined with riding coordinates:
 C7(H7), C8(H8), C17(H17), C18(H18), C19(H19), C20(H20), C21(H21), C25(H25),
 C26(H26), C28(H28), C29(H29)
2.d X=CH2 refined with riding coordinates:
 C15(H15A,H15B)
2.e Idealised Me refined as rotating group:
 C13(H13A,H13B,H13C), C30(H30A,H30B,H30C)
;
_olex2_date_sample_submission 2016-10-07
_olex2_exptl_crystal_mounting_method "'in fomblin film on a micromount"
_olex2_submission_original_sample_id NH169
_olex2_submission_special_instructions 'No special instructions were received'
_oxdiff_exptl_absorpt_empirical_details
;
Empirical correction (ABSPACK) includes:
- Absorption correction using spherical harmonics
- Frame scaling
;
_oxdiff_exptl_absorpt_empirical_full_max 1.393
_oxdiff_exptl_absorpt_empirical_full_min 0.670

loop_
_space_group_symop_operation_xyz
'x, y, z'
'-x+1/2, -y, z+1/2'
'x+1/2, -y+1/2, -z'
'-x, y+1/2, -z+1/2'

loop_
_atom_site_label
_atom_site_type_symbol
_atom_site_fract_x
_atom_site_fract_y
_atom_site_fract_z
_atom_site_U_iso_or_equiv
_atom_site_adp_type
_atom_site_occupancy
_atom_site_site_symmetry_order
_atom_site_calc_flag
_atom_site_refinement_flags_posn
S1 S 0.25492(7) 0.36353(3) 0.56803(3) 0.02304(16) Uani 1 1 d .
N2 N 0.2642(3) 0.44510(11) 0.51121(10) 0.0219(4) Uani 1 1 d .
C3 C 0.3522(3) 0.44668(14) 0.43702(12) 0.0195(4) Uani 1 1 d .
C4 C 0.3930(3) 0.54504(14) 0.42886(12) 0.0192(4) Uani 1 1 d .
H4 H 0.388805 0.562079 0.375310 0.023 Uiso 1 1 calc R
C5 C 0.2495(3) 0.59065(13) 0.47165(12) 0.0214(4) Uani 1 1 d .
H5 H 0.144438 0.583493 0.441991 0.026 Uiso 1 1 calc R
C6 C 0.2336(3) 0.53385(15) 0.54076(13) 0.0266(5) Uani 1 1 d .
H6A H 0.318370 0.549924 0.578500 0.032 Uiso 1 1 calc R
H6B H 0.120365 0.538609 0.562871 0.032 Uiso 1 1 calc R
C7 C 0.5074(3) 0.38940(15) 0.43398(12) 0.0224(5) Uani 1 1 d .
H7 H 0.491212 0.327892 0.434800 0.027 Uiso 1 1 calc R
C8 C 0.6643(3) 0.41853(15) 0.43026(13) 0.0236(5) Uani 1 1 d .
H8 H 0.752785 0.377696 0.423643 0.028 Uiso 1 1 calc R
C9 C 0.7049(3) 0.51206(15) 0.43607(13) 0.0227(5) Uani 1 1 d .
C10 C 0.5637(3) 0.56975(15) 0.46170(13) 0.0232(5) Uani 1 1 d .
H10A H 0.589517 0.630952 0.448037 0.028 Uiso 1 1 calc R
H10B H 0.556467 0.566760 0.516496 0.028 Uiso 1 1 calc R
O11 O 0.8460(2) 0.54018(12) 0.42368(11) 0.0303(4) Uani 1 1 d .
C12 C 0.2269(3) 0.41486(15) 0.37758(13) 0.0253(5) Uani 1 1 d .
H12A H 0.181429 0.357591 0.393369 0.030 Uiso 1 1 calc R
H12B H 0.132075 0.456537 0.375565 0.030 Uiso 1 1 calc R
C13 C 0.2987(4) 0.40521(17) 0.29991(14) 0.0326(6) Uani 1 1 d .
H13A H 0.209284 0.388040 0.265570 0.049 Uiso 1 1 calc GR
H13B H 0.386274 0.360291 0.300117 0.049 Uiso 1 1 calc GR
H13C H 0.346801 0.461063 0.283940 0.049 Uiso 1 1 calc GR
C14 C 0.2769(3) 0.68771(14) 0.48367(13) 0.0225(5) Uani 1 1 d .
C15 C 0.3096(3) 0.72129(16) 0.55008(14) 0.0281(5) Uani 1 1 d .
H15A H 0.327344 0.782377 0.555355 0.034 Uiso 1 1 calc R
H15B H 0.315151 0.684233 0.592311 0.034 Uiso 1 1 calc R
C16 C 0.2671(3) 0.74396(14) 0.41586(12) 0.0229(5) Uani 1 1 d .
C17 C 0.1711(4) 0.72049(16) 0.35429(14) 0.0312(6) Uani 1 1 d .
H17 H 0.113737 0.666070 0.354424 0.037 Uiso 1 1 calc R
C18 C 0.1574(4) 0.77473(17) 0.29285(15) 0.0357(6) Uani 1 1 d .
H18 H 0.090797 0.757342 0.251706 0.043 Uiso 1 1 calc R
C19 C 0.2404(4) 0.85404(17) 0.29144(15) 0.0376(6) Uani 1 1 d .
H19 H 0.231754 0.891171 0.249356 0.045 Uiso 1 1 calc R
C20 C 0.3364(4) 0.87885(18) 0.35197(16) 0.0390(7) Uani 1 1 d .
H20 H 0.392838 0.933513 0.351649 0.047 Uiso 1 1 calc R
C21 C 0.3502(3) 0.82413(17) 0.41304(14) 0.0297(5) Uani 1 1 d .
H21 H 0.417792 0.841619 0.453832 0.036 Uiso 1 1 calc R
O22 O 0.1118(2) 0.37832(13) 0.61465(10) 0.0333(4) Uani 1 1 d .
O23 O 0.2652(3) 0.28520(10) 0.52463(9) 0.0287(4) Uani 1 1 d .
C24 C 0.4332(3) 0.36835(15) 0.62522(12) 0.0215(4) Uani 1 1 d .
C25 C 0.4295(3) 0.41893(15) 0.68992(13) 0.0255(5) Uani 1 1 d .
H25 H 0.330891 0.449986 0.703295 0.031 Uiso 1 1 calc R
C26 C 0.5709(3) 0.42324(17) 0.73419(13) 0.0284(5) Uani 1 1 d .
H26 H 0.568198 0.457447 0.778179 0.034 Uiso 1 1 calc R
C27 C 0.7170(3) 0.37855(16) 0.71569(13) 0.0275(5) Uani 1 1 d .
C28 C 0.7191(3) 0.32935(16) 0.65040(13) 0.0267(5) Uani 1 1 d .
H28 H 0.818561 0.299466 0.636392 0.032 Uiso 1 1 calc R
C29 C 0.5776(3) 0.32350(15) 0.60564(13) 0.0236(5) Uani 1 1 d .
H29 H 0.579917 0.288954 0.561844 0.028 Uiso 1 1 calc R
C30 C 0.8694(4) 0.3821(2) 0.76486(15) 0.0416(7) Uani 1 1 d .
H30A H 0.854305 0.342260 0.806911 0.062 Uiso 1 1 calc GR
H30B H 0.884652 0.441845 0.783287 0.062 Uiso 1 1 calc GR
H30C H 0.968507 0.364528 0.736380 0.062 Uiso 1 1 calc GR

loop_
_atom_site_aniso_label
_atom_site_aniso_U_11
_atom_site_aniso_U_22
_atom_site_aniso_U_33
_atom_site_aniso_U_23
_atom_site_aniso_U_13
_atom_site_aniso_U_12
S1 0.0208(3) 0.0239(3) 0.0244(3) 0.0052(2) 0.0004(2) -0.0044(2)
N2 0.0210(10) 0.0206(9) 0.0240(9) 0.0030(7) 0.0047(8) -0.0008(8)
C3 0.0173(10) 0.0205(10) 0.0206(10) 0.0021(9) 0.0010(9) -0.0023(8)
C4 0.0186(11) 0.0197(10) 0.0193(10) 0.0010(8) 0.0011(8) -0.0005(8)
C5 0.0173(10) 0.0219(10) 0.0250(10) 0.0020(8) 0.0008(9) 0.0023(9)
C6 0.0271(13) 0.0252(11) 0.0274(11) 0.0007(9) 0.0089(10) 0.0020(10)
C7 0.0242(11) 0.0211(10) 0.0220(10) 0.0026(9) 0.0015(9) 0.0028(9)
C8 0.0205(10) 0.0233(11) 0.0270(11) 0.0021(9) 0.0019(9) 0.0029(9)
C9 0.0185(11) 0.0268(11) 0.0228(11) 0.0007(9) 0.0003(8) 0.0007(9)
C10 0.0183(11) 0.0223(10) 0.0290(11) -0.0020(9) 0.0018(9) -0.0022(9)
O11 0.0176(8) 0.0320(9) 0.0413(10) 0.0008(8) 0.0033(7) -0.0018(7)
C12 0.0244(12) 0.0219(10) 0.0297(11) 0.0008(9) -0.0044(10) -0.0031(10)
C13 0.0409(16) 0.0307(12) 0.0262(12) 0.0013(10) -0.0072(11) -0.0027(11)
C14 0.0176(11) 0.0222(10) 0.0276(11) 0.0002(9) 0.0016(9) 0.0043(9)
C15 0.0310(13) 0.0251(11) 0.0283(12) 0.0012(9) -0.0018(10) 0.0043(10)
C16 0.0205(11) 0.0221(10) 0.0262(11) -0.0006(8) 0.0016(9) 0.0047(9)
C17 0.0410(16) 0.0224(11) 0.0302(12) -0.0016(10) -0.0034(11) 0.0001(11)
C18 0.0496(17) 0.0313(13) 0.0264(12) -0.0027(10) -0.0079(12) 0.0014(12)
C19 0.0495(17) 0.0317(12) 0.0317(12) 0.0091(10) -0.0033(13) 0.0008(14)
C20 0.0419(16) 0.0326(14) 0.0425(15) 0.0099(12) -0.0049(13) -0.0089(12)
C21 0.0263(13) 0.0301(12) 0.0328(13) 0.0026(10) -0.0064(10) -0.0034(10)
O22 0.0214(9) 0.0427(10) 0.0358(9) 0.0114(8) 0.0067(7) -0.0029(8)
O23 0.0340(10) 0.0222(8) 0.0299(8) 0.0032(6) -0.0062(8) -0.0095(8)
C24 0.0226(11) 0.0200(10) 0.0217(10) 0.0032(9) 0.0008(9) -0.0023(9)
C25 0.0276(12) 0.0257(11) 0.0233(11) -0.0015(9) 0.0056(9) -0.0016(10)
C26 0.0320(13) 0.0311(12) 0.0222(11) -0.0056(10) 0.0057(10) -0.0070(11)
C27 0.0258(13) 0.0351(12) 0.0216(10) 0.0024(9) 0.0009(9) -0.0067(10)
C28 0.0238(12) 0.0329(12) 0.0232(10) 0.0013(9) 0.0013(9) 0.0019(10)
C29 0.0277(12) 0.0217(10) 0.0214(11) -0.0013(9) 0.0000(9) 0.0009(9)
C30 0.0315(15) 0.066(2) 0.0275(12) -0.0059(13) -0.0040(11) -0.0082(14)

loop_
_atom_type_symbol
_atom_type_description
_atom_type_scat_dispersion_real
_atom_type_scat_dispersion_imag
_atom_type_scat_source
C C 0.0181 0.0091 'International Tables Vol C Tables 4.2.6.8 and 6.1.1.4'
H H 0.0000 0.0000 'International Tables Vol C Tables 4.2.6.8 and 6.1.1.4'
N N 0.0311 0.0180 'International Tables Vol C Tables 4.2.6.8 and 6.1.1.4'
O O 0.0492 0.0322 'International Tables Vol C Tables 4.2.6.8 and 6.1.1.4'
S S 0.3331 0.5567 'International Tables Vol C Tables 4.2.6.8 and 6.1.1.4'

loop_
_exptl_crystal_face_index_h
_exptl_crystal_face_index_k
_exptl_crystal_face_index_l
_exptl_crystal_face_perp_dist
4 -5 -1 0.2968
-4 5 1 0.2439
3 8 0 0.1584
0 0 -1 0.1313
0 0 1 0.1353
0 3 -5 0.2004
0 5 1 0.2275
0 -8 -6 0.1757
-4 0 -7 0.2147
-4 5 -6 0.2243
0 -10 -1 0.1625
-4 -3 7 0.2743
4 -5 -6 0.2676
3 6 5 0.1977
4 -4 6 0.2786

loop_
_geom_angle_atom_site_label_1
_geom_angle_atom_site_label_2
_geom_angle_atom_site_label_3
_geom_angle
N2 S1 C24 107.59(11)
O22 S1 N2 106.58(11)
O22 S1 C24 107.08(11)
O23 S1 N2 107.30(9)
O23 S1 O22 119.79(12)
O23 S1 C24 107.97(11)
C3 N2 S1 126.47(15)
C6 N2 S1 118.27(14)
C6 N2 C3 112.37(16)
N2 C3 C4 101.40(16)
N2 C3 C7 113.70(18)
N2 C3 C12 107.95(18)
C7 C3 C4 112.73(18)
C7 C3 C12 108.72(18)
C12 C3 C4 112.16(18)
C3 C4 H4 109.8
C5 C4 C3 103.63(17)
C5 C4 H4 109.8
C10 C4 C3 112.99(18)
C10 C4 H4 109.8
C10 C4 C5 110.72(18)
C4 C5 H5 107.7
C6 C5 C4 102.22(18)
C6 C5 H5 107.7
C14 C5 C4 114.0(2)
C14 C5 H5 107.7
C14 C5 C6 116.98(18)
N2 C6 C5 102.46(17)
N2 C6 H6A 111.3
N2 C6 H6B 111.3
C5 C6 H6A 111.3
C5 C6 H6B 111.3
H6A C6 H6B 109.2
C3 C7 H7 117.4
C8 C7 C3 125.2(2)
C8 C7 H7 117.4
C7 C8 H8 119.0
C7 C8 C9 122.0(2)
C9 C8 H8 119.0
C8 C9 C10 115.3(2)
O11 C9 C8 122.1(2)
O11 C9 C10 122.6(2)
C4 C10 H10A 108.8
C4 C10 H10B 108.8
C9 C10 C4 113.72(19)
C9 C10 H10A 108.8
C9 C10 H10B 108.8
H10A C10 H10B 107.7
C3 C12 H12A 108.5
C3 C12 H12B 108.5
H12A C12 H12B 107.5
C13 C12 C3 115.2(2)
C13 C12 H12A 108.5
C13 C12 H12B 108.5
C12 C13 H13A 109.5
C12 C13 H13B 109.5
C12 C13 H13C 109.5
H13A C13 H13B 109.5
H13A C13 H13C 109.5
H13B C13 H13C 109.5
C15 C14 C5 122.4(2)
C15 C14 C16 121.6(2)
C16 C14 C5 116.03(19)
C14 C15 H15A 120.0
C14 C15 H15B 120.0
H15A C15 H15B 120.0
C17 C16 C14 122.0(2)
C17 C16 C21 117.3(2)
C21 C16 C14 120.7(2)
C16 C17 H17 119.2
C18 C17 C16 121.6(2)
C18 C17 H17 119.2
C17 C18 H18 119.9
C19 C18 C17 120.1(3)
C19 C18 H18 119.9
C18 C19 H19 120.3
C18 C19 C20 119.4(2)
C20 C19 H19 120.3
C19 C20 H20 119.9
C19 C20 C21 120.2(3)
C21 C20 H20 119.9
C16 C21 H21 119.3
C20 C21 C16 121.4(2)
C20 C21 H21 119.3
C25 C24 S1 119.65(19)
C29 C24 S1 120.16(18)
C29 C24 C25 120.2(2)
C24 C25 H25 120.3
C26 C25 C24 119.3(2)
C26 C25 H25 120.3
C25 C26 H26 119.3
C25 C26 C27 121.4(2)
C27 C26 H26 119.3
C26 C27 C28 118.4(2)
C26 C27 C30 121.2(2)
C28 C27 C30 120.4(2)
C27 C28 H28 119.5
C29 C28 C27 120.9(2)
C29 C28 H28 119.5
C24 C29 C28 119.7(2)
C24 C29 H29 120.2
C28 C29 H29 120.2
C27 C30 H30A 109.5
C27 C30 H30B 109.5
C27 C30 H30C 109.5
H30A C30 H30B 109.5
H30A C30 H30C 109.5
H30B C30 H30C 109.5

loop_
_geom_bond_atom_site_label_1
_geom_bond_atom_site_label_2
_geom_bond_distance
S1 N2 1.6158(18)
S1 O22 1.4351(19)
S1 O23 1.4334(17)
S1 C24 1.757(2)
N2 C3 1.510(3)
N2 C6 1.479(3)
C3 C4 1.547(3)
C3 C7 1.518(3)
C3 C12 1.544(3)
C4 H4 1.0000
C4 C5 1.547(3)
C4 C10 1.532(3)
C5 H5 1.0000
C5 C6 1.524(3)
C5 C14 1.516(3)
C6 H6A 0.9900
C6 H6B 0.9900
C7 H7 0.9500
C7 C8 1.330(3)
C8 H8 0.9500
C8 C9 1.471(3)
C9 C10 1.504(3)
C9 O11 1.226(3)
C10 H10A 0.9900
C10 H10B 0.9900
C12 H12A 0.9900
C12 H12B 0.9900
C12 C13 1.519(3)
C13 H13A 0.9800
C13 H13B 0.9800
C13 H13C 0.9800
C14 C15 1.328(4)
C14 C16 1.497(3)
C15 H15A 0.9500
C15 H15B 0.9500
C16 C17 1.395(4)
C16 C21 1.395(3)
C17 H17 0.9500
C17 C18 1.388(4)
C18 H18 0.9500
C18 C19 1.383(4)
C19 H19 0.9500
C19 C20 1.385(4)
C20 H20 0.9500
C20 C21 1.387(4)
C21 H21 0.9500
C24 C25 1.400(3)
C24 C29 1.387(3)
C25 H25 0.9500
C25 C26 1.383(4)
C26 H26 0.9500
C26 C27 1.392(4)
C27 C28 1.397(3)
C27 C30 1.505(3)
C28 H28 0.9500
C28 C29 1.390(3)
C29 H29 0.9500
C30 H30A 0.9800
C30 H30B 0.9800
C30 H30C 0.9800

loop_
_geom_torsion_atom_site_label_1
_geom_torsion_atom_site_label_2
_geom_torsion_atom_site_label_3
_geom_torsion_atom_site_label_4
_geom_torsion
S1 N2 C3 C4 -153.23(17)
S1 N2 C3 C7 -32.0(3)
S1 N2 C3 C12 88.7(2)
S1 N2 C6 C5 -178.90(17)
S1 C24 C25 C26 -179.23(18)
S1 C24 C29 C28 178.55(18)
N2 S1 C24 C25 86.7(2)
N2 S1 C24 C29 -92.2(2)
N2 C3 C4 C5 -30.0(2)
N2 C3 C4 C10 89.9(2)
N2 C3 C7 C8 -110.0(3)
N2 C3 C12 C13 -175.28(19)
C3 N2 C6 C5 19.1(3)
C3 C4 C5 C6 42.5(2)
C3 C4 C5 C14 169.70(18)
C3 C4 C10 C9 50.1(3)
C3 C7 C8 C9 6.1(4)
C4 C3 C7 C8 4.7(3)
C4 C3 C12 C13 73.8(2)
C4 C5 C6 N2 -37.1(2)
C4 C5 C14 C15 -109.8(3)
C4 C5 C14 C16 69.5(3)
C5 C4 C10 C9 165.79(19)
C5 C14 C16 C17 27.3(3)
C5 C14 C16 C21 -155.0(2)
C6 N2 C3 C4 7.0(2)
C6 N2 C3 C7 128.3(2)
C6 N2 C3 C12 -111.0(2)
C6 C5 C14 C15 9.3(4)
C6 C5 C14 C16 -171.4(2)
C7 C3 C4 C5 -151.97(18)
C7 C3 C4 C10 -32.1(3)
C7 C3 C12 C13 -51.5(3)
C7 C8 C9 C10 11.9(3)
C7 C8 C9 O11 -170.9(2)
C8 C9 C10 C4 -39.8(3)
C10 C4 C5 C6 -78.9(2)
C10 C4 C5 C14 48.3(2)
O11 C9 C10 C4 143.0(2)
C12 C3 C4 C5 84.9(2)
C12 C3 C4 C10 -155.20(19)
C12 C3 C7 C8 129.7(3)
C14 C5 C6 N2 -162.3(2)
C14 C16 C17 C18 177.4(2)
C14 C16 C21 C20 -177.1(2)
C15 C14 C16 C17 -153.4(3)
C15 C14 C16 C21 24.3(4)
C16 C17 C18 C19 0.3(4)
C17 C16 C21 C20 0.8(4)
C17 C18 C19 C20 -0.3(5)
C18 C19 C20 C21 0.7(5)
C19 C20 C21 C16 -0.9(5)
C21 C16 C17 C18 -0.5(4)
O22 S1 N2 C3 -158.22(19)
O22 S1 N2 C6 42.6(2)
O22 S1 C24 C25 -27.5(2)
O22 S1 C24 C29 153.59(19)
O23 S1 N2 C3 -28.8(2)
O23 S1 N2 C6 172.03(19)
O23 S1 C24 C25 -157.79(18)
O23 S1 C24 C29 23.4(2)
C24 S1 N2 C3 87.2(2)
C24 S1 N2 C6 -72.0(2)
C24 C25 C26 C27 0.2(4)
C25 C24 C29 C28 -0.3(3)
C25 C26 C27 C28 0.7(4)
C25 C26 C27 C30 -178.8(2)
C26 C27 C28 C29 -1.3(4)
C27 C28 C29 C24 1.2(4)
C29 C24 C25 C26 -0.4(3)
C30 C27 C28 C29 178.1(2)

loop_
_exptl_oxdiff_crystal_face_indexfrac_h
_exptl_oxdiff_crystal_face_indexfrac_k
_exptl_oxdiff_crystal_face_indexfrac_l
_exptl_oxdiff_crystal_face_x
_exptl_oxdiff_crystal_face_y
_exptl_oxdiff_crystal_face_z
4.0157 -4.9853 -0.9892 0.7452 -0.0531 0.5489
-4.0157 4.9853 0.9892 -0.7452 0.0531 -0.5489
2.9882 7.9959 0.0135 0.6230 -0.0023 -0.7706
0.0008 0.0020 -0.9987 0.0021 -0.0853 0.0019
-0.0008 -0.0020 0.9987 -0.0021 0.0853 -0.0019
-0.0020 3.0064 -4.9916 0.0272 -0.4335 -0.2917
-0.0106 4.9922 1.0014 0.0258 0.0741 -0.5044
0.0204 -7.9789 -5.9963 -0.0321 -0.4940 0.8156
-3.9996 0.0069 -7.0028 -0.7564 -0.6183 -0.0308
-4.0102 4.9992 -6.0013 -0.7305 -0.5443 -0.5353
0.0204 -9.9864 -1.0042 -0.0538 -0.0628 1.0069
-4.0047 -3.0173 6.9767 -0.8025 0.5832 0.2434
4.0196 -4.9754 -5.9825 0.7557 -0.4798 0.5586
2.9882 5.9884 5.0057 0.6013 0.4289 -0.5793
4.0082 -4.0003 6.0019 0.7361 0.5420 0.4348
